data_7030369
loop_
_publ_author_name
'Chen, Mao-Long'
'Hou, Yu-Hui'
'Xia, Wen-Sheng'
'Weng, Wei-Zheng'
'Cao, Ze-Xing'
'Zhou, Zhao-Hui'
'Wan, Hui-Lin'

_publ_section_title
;
 Dimeric 1,3-propanediaminetetraacetato lanthanides as the precursors of
 catalysts for the oxidative coupling of methane.
;
_journal_issue 23
_journal_name_full 'Dalton transactions (Cambridge, England : 2003)'
_journal_page_first 8690
_journal_page_last 8697
_journal_paper_doi 10.1039/c4dt00104d
_journal_volume 43
_journal_year 2014
_chemical_formula_sum 'C22 H60 La2 N6 O28'
_chemical_formula_weight 1134.58
_chemical_name_systematic
; 
 ? 
;
_space_group_IT_number 2
_symmetry_cell_setting triclinic
_symmetry_space_group_name_Hall '-P 1'
_symmetry_space_group_name_H-M 'P -1'
_atom_sites_solution_hydrogens geom
_atom_sites_solution_primary direct
_atom_sites_solution_secondary difmap
_audit_creation_method SHELXL-97
_cell_angle_alpha 101.512(2)
_cell_angle_beta 105.284(2)
_cell_angle_gamma 100.003(2)
_cell_formula_units_Z 1
_cell_length_a 9.1820(2)
_cell_length_b 10.7781(3)
_cell_length_c 11.3519(3)
_cell_measurement_reflns_used 7291
_cell_measurement_temperature 153(2)
_cell_measurement_theta_max 32.3026
_cell_measurement_theta_min 3.0971
_cell_volume 1031.01(5)
_computing_cell_refinement 'Bruker FRAMBO'
_computing_data_collection 'Bruker FRAMBO'
_computing_data_reduction 'Bruker SAINT'
_computing_molecular_graphics 'Bruker SHELXTL'
_computing_publication_material 'Bruker SHELXTL'
_computing_structure_refinement 'SHELXL-97 (Sheldrick, 1997)'
_computing_structure_solution 'SHELXS-97 (Sheldrick, 1990)'
_diffrn_ambient_temperature 153(2)
_diffrn_measured_fraction_theta_full 0.998
_diffrn_measured_fraction_theta_max 0.998
_diffrn_measurement_device_type 'multiwire proportional'
_diffrn_measurement_method 'phi and omega scans'
_diffrn_radiation_monochromator graphite
_diffrn_radiation_source 'fine-focus sealed tube'
_diffrn_radiation_type MoK\a
_diffrn_radiation_wavelength 0.71073
_diffrn_reflns_av_R_equivalents 0.0397
_diffrn_reflns_av_sigmaI/netI 0.0505
_diffrn_reflns_limit_h_max 12
_diffrn_reflns_limit_h_min -12
_diffrn_reflns_limit_k_max 14
_diffrn_reflns_limit_k_min -13
_diffrn_reflns_limit_l_max 14
_diffrn_reflns_limit_l_min -15
_diffrn_reflns_number 10792
_diffrn_reflns_theta_full 28.50
_diffrn_reflns_theta_max 28.50
_diffrn_reflns_theta_min 3.10
_exptl_absorpt_coefficient_mu 2.145
_exptl_absorpt_correction_T_max 0.7391
_exptl_absorpt_correction_T_min 0.5654
_exptl_absorpt_correction_type multi-scan
_exptl_absorpt_process_details
; 
CrysAlisPro, Oxford Diffraction Ltd., 
Version 1.171.34.44 (release 25-10-2010 CrysAlis171 .NET) 
(compiled Oct 25 2010,18:11:34) 
Empirical absorption correction using spherical harmonics, 
 implemented in SCALE3 ABSPACK scaling algorithm. 
;
_exptl_crystal_density_diffrn 1.827
_exptl_crystal_density_method 'not measured'
_exptl_crystal_F_000 572
_exptl_crystal_size_max 0.30
_exptl_crystal_size_mid 0.25
_exptl_crystal_size_min 0.15
_refine_diff_density_max 0.612
_refine_diff_density_min -0.667
_refine_diff_density_rms 0.121
_refine_ls_extinction_method none
_refine_ls_goodness_of_fit_ref 0.938
_refine_ls_hydrogen_treatment mixed
_refine_ls_matrix_type full
_refine_ls_number_parameters 286
_refine_ls_number_reflns 5223
_refine_ls_number_restraints 8
_refine_ls_restrained_S_all 0.938
_refine_ls_R_factor_all 0.0353
_refine_ls_R_factor_gt 0.0294
_refine_ls_shift/su_max 0.001
_refine_ls_shift/su_mean 0.000
_refine_ls_structure_factor_coef Fsqd
_refine_ls_weighting_details 'calc w=1/[\s^2^(Fo^2^)+(0.0454P)^2^+0.0000P] where P=(Fo^2^+2Fc^2^)/3'
_refine_ls_weighting_scheme calc
_refine_ls_wR_factor_gt 0.0698
_refine_ls_wR_factor_ref 0.0723
_reflns_number_gt 4787
_reflns_number_total 5223
_reflns_threshold_expression >2sigma(I)
_cod_data_source_file c4dt00104d2.cif
_cod_data_source_block sad
_cod_depositor_comments
;
The following automatic conversions were performed:

'_symmetry_cell_setting' value 'TRICLINIC' changed to 'triclinic'
according to
/usr/data/users/saulius/crontab/automatic-downloads/rss-feeds/RSC/lib/dictionaries/cif_core.dic
dictionary named 'cif_core.dic' version 2.4.2 from
2011-04-26.

'_exptl_absorpt_correction_type' value 'MULTI-SCAN'
changed to 'multi-scan' according to
/usr/data/users/saulius/crontab/automatic-downloads/rss-feeds/RSC/lib/dictionaries/cif_core.dic
dictionary named 'cif_core.dic' version 2.4.2 from 2011-04-26.

Automatic conversion script
Id: cif_fix_values 2281 2013-09-26 08:29:07Z andrius 

 Adding full bibliography for 7030369--7030373.cif.
;
_cod_original_sg_symbol_H-M P-1
_cod_database_code 7030369

loop_
_symmetry_equiv_pos_as_xyz
'x, y, z'
'-x, -y, -z'

loop_
_atom_site_label
_atom_site_type_symbol
_atom_site_fract_x
_atom_site_fract_y
_atom_site_fract_z
_atom_site_U_iso_or_equiv
_atom_site_adp_type
_atom_site_occupancy
_atom_site_symmetry_multiplicity
_atom_site_calc_flag
_atom_site_refinement_flags
La1 La 0.399942(17) 0.410508(15) 0.797324(14) 0.01137(6) Uani 1 1 d .
C1 C 0.1176(3) 0.3558(3) 0.9630(3) 0.0165(6) Uani 1 1 d .
H1A H 0.0608 0.2907 0.9956 0.020 Uiso 1 1 calc R
H1B H 0.0591 0.4242 0.9550 0.020 Uiso 1 1 calc R
C2 C 0.2771(3) 0.4169(3) 1.0577(3) 0.0145(5) Uani 1 1 d .
C3 C -0.0138(3) 0.3035(3) 0.7377(3) 0.0177(6) Uani 1 1 d .
H3A H -0.0480 0.3814 0.7717 0.021 Uiso 1 1 calc R
H3B H -0.1005 0.2264 0.7191 0.021 Uiso 1 1 calc R
C4 C 0.0174(3) 0.3149(3) 0.6145(3) 0.0159(5) Uani 1 1 d .
C5 C 0.3116(3) 0.1400(3) 0.5325(3) 0.0161(5) Uani 1 1 d .
H5A H 0.1974 0.1289 0.5063 0.019 Uiso 1 1 calc R
H5B H 0.3343 0.0624 0.4843 0.019 Uiso 1 1 calc R
C6 C 0.3869(3) 0.2614(3) 0.5007(3) 0.0154(5) Uani 1 1 d .
C7 C 0.5286(3) 0.1295(3) 0.6982(3) 0.0182(6) Uani 1 1 d .
H7A H 0.5837 0.1715 0.6470 0.022 Uiso 1 1 calc R
H7B H 0.5240 0.0350 0.6749 0.022 Uiso 1 1 calc R
C8 C 0.6197(3) 0.1861(3) 0.8374(3) 0.0158(5) Uani 1 1 d .
C9 C 0.1133(3) 0.1516(3) 0.8306(3) 0.0167(6) Uani 1 1 d .
H9A H 0.0180 0.1152 0.8496 0.020 Uiso 1 1 calc R
H9B H 0.2031 0.1464 0.8989 0.020 Uiso 1 1 calc R
C10 C 0.1129(3) 0.0631(3) 0.7058(3) 0.0177(6) Uani 1 1 d .
H10A H 0.0424 -0.0229 0.6911 0.021 Uiso 1 1 calc R
H10B H 0.0690 0.1014 0.6360 0.021 Uiso 1 1 calc R
C11 C 0.2703(3) 0.0417(3) 0.6989(3) 0.0174(6) Uani 1 1 d .
H11A H 0.3285 0.0302 0.7812 0.021 Uiso 1 1 calc R
H11B H 0.2529 -0.0405 0.6340 0.021 Uiso 1 1 calc R
N1 N 0.1209(3) 0.2912(2) 0.8360(2) 0.0132(5) Uani 1 1 d .
N2 N 0.3687(3) 0.1486(2) 0.6683(2) 0.0146(5) Uani 1 1 d .
O1 O 0.3958(2) 0.40800(19) 1.01983(18) 0.0140(4) Uani 1 1 d .
O2 O 0.2902(2) 0.4783(2) 1.1658(2) 0.0226(5) Uani 1 1 d .
O3 O 0.1566(2) 0.3512(2) 0.61701(19) 0.0178(4) Uani 1 1 d .
O4 O -0.0996(2) 0.2919(2) 0.5199(2) 0.0230(5) Uani 1 1 d .
O5 O 0.4618(2) 0.3603(2) 0.59067(19) 0.0167(4) Uani 1 1 d .
O6 O 0.3668(3) 0.2571(2) 0.3866(2) 0.0249(5) Uani 1 1 d .
O7 O 0.5741(2) 0.2744(2) 0.8998(2) 0.0206(4) Uani 1 1 d .
O8 O 0.7368(2) 0.1458(2) 0.8808(2) 0.0227(5) Uani 1 1 d .
O4W O 0.0489(3) 0.6610(2) 0.6975(2) 0.0245(5) Uani 1 1 d D
O1W O 0.4239(2) 0.6126(2) 0.7063(2) 0.0208(4) Uani 1 1 d .
H1W1 H 0.4968 0.6341 0.6823 0.025 Uiso 1 1 d R
H1W2 H 0.4125 0.6822 0.7557 0.025 Uiso 1 1 d R
O2W O 0.2463(2) 0.5726(2) 0.86601(19) 0.0177(4) Uani 1 1 d .
H2W1 H 0.2801 0.6175 0.9322 0.021 Uiso 1 1 d R
H2W2 H 0.1862 0.6028 0.8009 0.021 Uiso 1 1 d R
O3W O 0.4816(3) 0.8526(3) 0.8906(3) 0.0467(7) Uani 1 1 d .
H3W2 H 0.4397 0.9140 0.8493 0.056 Uiso 1 1 d R
H3W1 H 0.5765 0.8515 0.8878 0.056 Uiso 1 1 d R
N3 N -0.2468(3) 0.4962(3) 0.5730(3) 0.0212(5) Uani 1 1 d D
H1 H -0.316(3) 0.483(4) 0.610(3) 0.025 Uiso 1 1 d D
H2 H -0.165(3) 0.554(3) 0.617(3) 0.025 Uiso 1 1 d D
H3 H -0.230(4) 0.4201(18) 0.552(3) 0.025 Uiso 1 1 d D
H4 H -0.278(4) 0.517(4) 0.504(2) 0.025 Uiso 1 1 d D
O5W O 0.9148(3) 0.1310(2) 1.1166(2) 0.0274(5) Uani 1 1 d .
H5W1 H 0.8587 0.1402 1.0355 0.033 Uiso 1 1 d R
H5W2 H 1.0112 0.1220 1.1193 0.033 Uiso 1 1 d R
O6W O 0.2187(3) 0.1028(3) 0.1497(2) 0.0287(5) Uani 1 1 d D
H6W1 H 0.226(5) 0.0258(18) 0.151(4) 0.034 Uiso 1 1 d D
H6W2 H 0.256(5) 0.140(4) 0.221(4) 0.034 Uiso 1 1 d .
H4W1 H 0.061(5) 0.730(2) 0.754(2) 0.034 Uiso 1 1 d D
H4W2 H 0.071(4) 0.681(3) 0.634(2) 0.034 Uiso 1 1 d D

loop_
_atom_site_aniso_label
_atom_site_aniso_U_11
_atom_site_aniso_U_22
_atom_site_aniso_U_33
_atom_site_aniso_U_23
_atom_site_aniso_U_13
_atom_site_aniso_U_12
La1 0.01309(9) 0.01288(9) 0.00841(8) 0.00222(6) 0.00367(6) 0.00383(6)
C1 0.0141(13) 0.0221(15) 0.0125(13) 0.0018(11) 0.0052(11) 0.0034(11)
C2 0.0166(13) 0.0158(13) 0.0113(13) 0.0047(10) 0.0041(10) 0.0032(11)
C3 0.0126(13) 0.0244(15) 0.0139(13) 0.0021(11) 0.0024(11) 0.0047(11)
C4 0.0188(14) 0.0155(13) 0.0130(13) 0.0018(11) 0.0028(11) 0.0085(11)
C5 0.0168(13) 0.0167(14) 0.0130(13) 0.0023(11) 0.0033(11) 0.0032(11)
C6 0.0148(13) 0.0186(14) 0.0134(13) 0.0023(11) 0.0062(11) 0.0050(11)
C7 0.0172(14) 0.0220(15) 0.0149(14) 0.0026(11) 0.0041(11) 0.0070(12)
C8 0.0156(13) 0.0175(14) 0.0161(14) 0.0057(11) 0.0062(11) 0.0053(11)
C9 0.0180(14) 0.0171(14) 0.0148(14) 0.0048(11) 0.0055(11) 0.0023(11)
C10 0.0202(14) 0.0154(14) 0.0141(14) 0.0026(11) 0.0037(11) -0.0004(11)
C11 0.0212(14) 0.0136(13) 0.0186(14) 0.0057(11) 0.0063(12) 0.0053(11)
N1 0.0117(11) 0.0160(12) 0.0101(11) 0.0023(9) 0.0012(9) 0.0035(9)
N2 0.0153(11) 0.0160(12) 0.0122(11) 0.0036(9) 0.0043(9) 0.0028(9)
O1 0.0132(9) 0.0184(10) 0.0104(9) 0.0042(8) 0.0041(7) 0.0029(8)
O2 0.0203(11) 0.0326(13) 0.0111(10) -0.0008(9) 0.0050(8) 0.0036(9)
O3 0.0169(10) 0.0238(11) 0.0141(10) 0.0067(8) 0.0041(8) 0.0077(9)
O4 0.0198(11) 0.0302(12) 0.0145(10) 0.0018(9) -0.0008(8) 0.0085(9)
O5 0.0196(10) 0.0176(10) 0.0123(10) 0.0007(8) 0.0074(8) 0.0029(8)
O6 0.0316(12) 0.0275(12) 0.0108(10) 0.0035(9) 0.0060(9) -0.0026(10)
O7 0.0207(10) 0.0246(11) 0.0156(10) 0.0006(9) 0.0026(8) 0.0134(9)
O8 0.0213(11) 0.0253(12) 0.0207(11) 0.0034(9) 0.0025(9) 0.0129(9)
O4W 0.0253(12) 0.0262(12) 0.0181(11) 0.0019(9) 0.0024(9) 0.0077(10)
O1W 0.0246(11) 0.0201(11) 0.0185(11) 0.0050(9) 0.0082(9) 0.0049(9)
O2W 0.0229(10) 0.0180(10) 0.0116(10) 0.0021(8) 0.0035(8) 0.0083(9)
O3W 0.0470(17) 0.0443(18) 0.061(2) 0.0175(15) 0.0303(16) 0.0159(14)
N3 0.0193(13) 0.0264(15) 0.0215(14) 0.0115(12) 0.0064(11) 0.0081(11)
O5W 0.0356(13) 0.0300(13) 0.0177(11) 0.0069(10) 0.0057(10) 0.0141(11)
O6W 0.0354(14) 0.0244(12) 0.0191(12) -0.0023(10) 0.0015(10) 0.0083(11)

loop_
_atom_type_symbol
_atom_type_description
_atom_type_scat_dispersion_real
_atom_type_scat_dispersion_imag
_atom_type_scat_source
C C 0.0033 0.0016 'International Tables Vol C Tables 4.2.6.8 and 6.1.1.4'
H H 0.0000 0.0000 'International Tables Vol C Tables 4.2.6.8 and 6.1.1.4'
N N 0.0061 0.0033 'International Tables Vol C Tables 4.2.6.8 and 6.1.1.4'
O O 0.0106 0.0060 'International Tables Vol C Tables 4.2.6.8 and 6.1.1.4'
La La -0.2871 2.4523 'International Tables Vol C Tables 4.2.6.8 and 6.1.1.4'

loop_
_geom_angle_atom_site_label_1
_geom_angle_atom_site_label_2
_geom_angle_atom_site_label_3
_geom_angle
_geom_angle_site_symmetry_1
_geom_angle_site_symmetry_3
O3 La1 O5 70.15(7) . .
O3 La1 O1 121.58(6) . .
O5 La1 O1 160.60(7) . .
O3 La1 O2W 76.59(7) . .
O5 La1 O2W 127.75(6) . .
O1 La1 O2W 71.60(6) . .
O3 La1 O7 132.62(7) . .
O5 La1 O7 94.22(7) . .
O1 La1 O7 66.42(6) . .
O2W La1 O7 137.41(6) . .
O3 La1 O1 147.55(7) . 2_667
O5 La1 O1 116.14(6) . 2_667
O1 La1 O1 63.49(7) . 2_667
O2W La1 O1 75.51(6) . 2_667
O7 La1 O1 79.76(7) . 2_667
O3 La1 O1W 77.71(7) . .
O5 La1 O1W 68.79(7) . .
O1 La1 O1W 126.57(7) . .
O2W La1 O1W 65.52(7) . .
O7 La1 O1W 139.27(7) . .
O1 La1 O1W 75.89(6) 2_667 .
O3 La1 O2 135.08(6) . 2_667
O5 La1 O2 69.72(6) . 2_667
O1 La1 O2 102.73(6) . 2_667
O2W La1 O2 114.34(7) . 2_667
O7 La1 O2 69.73(7) . 2_667
O1 La1 O2 48.38(6) 2_667 2_667
O1W La1 O2 69.65(7) . 2_667
O3 La1 N2 73.85(7) . .
O5 La1 N2 59.81(7) . .
O1 La1 N2 106.44(6) . .
O2W La1 N2 143.19(7) . .
O7 La1 N2 60.13(7) . .
O1 La1 N2 138.04(6) 2_667 .
O1W La1 N2 126.99(7) . .
O2 La1 N2 102.07(7) 2_667 .
O3 La1 N1 62.39(7) . .
O5 La1 N1 124.76(7) . .
O1 La1 N1 60.28(6) . .
O2W La1 N1 66.41(7) . .
O7 La1 N1 97.61(7) . .
O1 La1 N1 119.04(6) 2_667 .
O1W La1 N1 122.71(7) . .
O2 La1 N1 162.50(6) 2_667 .
N2 La1 N1 80.59(7) . .
O3 La1 C2 150.84(7) . 2_667
O5 La1 C2 93.36(7) . 2_667
O1 La1 C2 81.58(7) . 2_667
O2W La1 C2 97.07(7) . 2_667
O7 La1 C2 70.43(7) . 2_667
O1 La1 C2 24.74(7) 2_667 2_667
O1W La1 C2 73.86(7) . 2_667
O2 La1 C2 23.96(7) 2_667 2_667
N2 La1 C2 119.32(7) . 2_667
N1 La1 C2 141.30(7) . 2_667
N1 C1 C2 113.8(2) . .
O2 C2 O1 122.0(3) . .
O2 C2 C1 120.2(3) . .
O1 C2 C1 117.7(2) . .
O2 C2 La1 65.76(16) . 2_667
O1 C2 La1 57.52(15) . 2_667
C1 C2 La1 164.58(19) . 2_667
N1 C3 C4 114.6(2) . .
O4 C4 O3 125.6(3) . .
O4 C4 C3 116.2(3) . .
O3 C4 C3 118.1(2) . .
N2 C5 C6 111.7(2) . .
O6 C6 O5 124.4(3) . .
O6 C6 C5 117.5(3) . .
O5 C6 C5 118.1(2) . .
N2 C7 C8 112.2(2) . .
O8 C8 O7 124.8(3) . .
O8 C8 C7 117.7(3) . .
O7 C8 C7 117.4(2) . .
N1 C9 C10 117.3(2) . .
C11 C10 C9 115.9(2) . .
N2 C11 C10 115.2(2) . .
C3 N1 C1 110.1(2) . .
C3 N1 C9 109.8(2) . .
C1 N1 C9 107.7(2) . .
C3 N1 La1 109.20(16) . .
C1 N1 La1 109.49(16) . .
C9 N1 La1 110.61(15) . .
C5 N2 C7 108.3(2) . .
C5 N2 C11 109.8(2) . .
C7 N2 C11 107.7(2) . .
C5 N2 La1 106.64(16) . .
C7 N2 La1 105.15(17) . .
C11 N2 La1 118.81(17) . .
C2 O1 La1 123.57(17) . .
C2 O1 La1 97.75(17) . 2_667
La1 O1 La1 116.51(7) . 2_667
C2 O2 La1 90.28(17) . 2_667
C4 O3 La1 129.75(18) . .
C6 O5 La1 122.99(17) . .
C8 O7 La1 123.51(18) . .

loop_
_geom_bond_atom_site_label_1
_geom_bond_atom_site_label_2
_geom_bond_distance
_geom_bond_site_symmetry_2
La1 O3 2.482(2) .
La1 O5 2.534(2) .
La1 O1 2.5417(19) .
La1 O2W 2.5579(19) .
La1 O7 2.565(2) .
La1 O1 2.589(2) 2_667
La1 O1W 2.591(2) .
La1 O2 2.773(2) 2_667
La1 N2 2.836(2) .
La1 N1 2.844(2) .
La1 C2 3.042(3) 2_667
C1 N1 1.480(4) .
C1 C2 1.513(4) .
C2 O2 1.235(3) .
C2 O1 1.284(3) .
C2 La1 3.042(3) 2_667
C3 N1 1.477(3) .
C3 C4 1.523(4) .
C4 O4 1.250(3) .
C4 O3 1.261(3) .
C5 N2 1.470(3) .
C5 C6 1.525(4) .
C6 O6 1.250(3) .
C6 O5 1.262(4) .
C7 N2 1.478(4) .
C7 C8 1.519(4) .
C8 O8 1.248(3) .
C8 O7 1.268(3) .
C9 N1 1.482(4) .
C9 C10 1.540(4) .
C10 C11 1.522(4) .
C11 N2 1.493(4) .
O1 La1 2.589(2) 2_667
O2 La1 2.773(2) 2_667
